data_4501311
loop_
_publ_author_name
'Kalita, Dipjyoti'
'Baruah, Jubaraj B.'

_publ_section_title
;
 Acid Inclusion Properties of Helical Self-Assembly of a
 5,5&#x2032;-Biquinoline Derivative
;
_journal_issue 11
_journal_name_full 'Crystal Growth &amp; Design'
_journal_page_first 5131
_journal_paper_doi 10.1021/cg201052k
_journal_volume 11
_journal_year 2011
_chemical_formula_sum 'C22 H24 N6 O10'
_chemical_formula_weight 532.47
_chemical_name_systematic
; 
 ? 
;
_space_group_IT_number 20
_symmetry_cell_setting orthorhombic
_symmetry_space_group_name_Hall 'C 2c 2'
_symmetry_space_group_name_H-M 'C 2 2 21'
_atom_sites_solution_hydrogens geom
_atom_sites_solution_primary direct
_atom_sites_solution_secondary difmap
_audit_creation_method SHELXL-97
_cell_angle_alpha 90.00
_cell_angle_beta 90.00
_cell_angle_gamma 90.00
_cell_formula_units_Z 4
_cell_length_a 14.640(5)
_cell_length_b 20.521(5)
_cell_length_c 8.322(2)
_cell_measurement_reflns_used 1383
_cell_measurement_temperature 296(2)
_cell_measurement_theta_max 15.37
_cell_measurement_theta_min 2.78
_cell_volume 2500.2(12)
_computing_cell_refinement 'Bruker SMART'
_computing_data_collection 'Bruker SMART'
_computing_data_reduction 'Bruker SAINT'
_computing_molecular_graphics 'Bruker SHELXTL'
_computing_publication_material 'Bruker SHELXTL'
_computing_structure_refinement 'SHELXL-97 (Sheldrick, 1997)'
_computing_structure_solution 'SHELXS-97 (Sheldrick, 1990)'
_diffrn_ambient_temperature 296(2)
_diffrn_measured_fraction_theta_full 0.945
_diffrn_measured_fraction_theta_max 0.945
_diffrn_measurement_device_type 'CCD area detector'
_diffrn_measurement_method 'phi and omega scans'
_diffrn_radiation_monochromator graphite
_diffrn_radiation_source 'fine-focus sealed tube'
_diffrn_radiation_type MoK\a
_diffrn_radiation_wavelength 0.71073
_diffrn_reflns_av_R_equivalents 0.0865
_diffrn_reflns_av_sigmaI/netI 0.1450
_diffrn_reflns_limit_h_max 16
_diffrn_reflns_limit_h_min -16
_diffrn_reflns_limit_k_max 22
_diffrn_reflns_limit_k_min -22
_diffrn_reflns_limit_l_max 9
_diffrn_reflns_limit_l_min -9
_diffrn_reflns_number 9573
_diffrn_reflns_theta_full 24.73
_diffrn_reflns_theta_max 24.73
_diffrn_reflns_theta_min 1.71
_exptl_absorpt_coefficient_mu 0.114
_exptl_absorpt_correction_type none
_exptl_crystal_colour red
_exptl_crystal_density_diffrn 1.415
_exptl_crystal_density_method 'not measured'
_exptl_crystal_description block
_exptl_crystal_F_000 1112
_exptl_crystal_size_max 0.36
_exptl_crystal_size_mid 0.27
_exptl_crystal_size_min 0.20
_refine_diff_density_max 0.426
_refine_diff_density_min -0.176
_refine_diff_density_rms 0.060
_refine_ls_abs_structure_details 'Flack H D (1983), Acta Cryst. A39, 876-881'
_refine_ls_abs_structure_Flack 2(6)
_refine_ls_extinction_method none
_refine_ls_goodness_of_fit_ref 1.274
_refine_ls_hydrogen_treatment constr
_refine_ls_matrix_type full
_refine_ls_number_parameters 173
_refine_ls_number_reflns 2008
_refine_ls_number_restraints 0
_refine_ls_restrained_S_all 1.274
_refine_ls_R_factor_all 0.2274
_refine_ls_R_factor_gt 0.1038
_refine_ls_shift/su_max 0.000
_refine_ls_shift/su_mean 0.000
_refine_ls_structure_factor_coef Fsqd
_refine_ls_weighting_details 'calc w=1/[\s^2^(Fo^2^)+(0.0500P)^2^+0.7678P] where P=(Fo^2^+2Fc^2^)/3'
_refine_ls_weighting_scheme calc
_refine_ls_wR_factor_gt 0.2092
_refine_ls_wR_factor_ref 0.2450
_reflns_number_gt 855
_reflns_number_total 2008
_reflns_threshold_expression >2sigma(I)
_cod_data_source_file cg201052k_si_003.cif
_cod_data_source_block dip123
_cod_depositor_comments
;
The following automatic conversions were performed:

'_symmetry_cell_setting' value 'Orthorhombic' changed to
'orthorhombic' according to
/home/saulius/struct/CIF-dictionaries/cif_core.dic dictionary named
'cif_core.dic' version 2.4.1 from 2010-06-29.

Automatic conversion script
Id: cif_fix_values 1715 2011-07-08 13:25:40Z adriana 
;
_cod_database_code 4501311

loop_
_symmetry_equiv_pos_as_xyz
'x, y, z'
'-x, -y, z+1/2'
'x, -y, -z'
'-x, y, -z+1/2'
'x+1/2, y+1/2, z'
'-x+1/2, -y+1/2, z+1/2'
'x+1/2, -y+1/2, -z'
'-x+1/2, y+1/2, -z+1/2'

loop_
_atom_site_label
_atom_site_type_symbol
_atom_site_fract_x
_atom_site_fract_y
_atom_site_fract_z
_atom_site_U_iso_or_equiv
_atom_site_adp_type
_atom_site_occupancy
_atom_site_symmetry_multiplicity
_atom_site_calc_flag
_atom_site_refinement_flags
C1 C 0.0953(7) 0.3597(6) 0.4041(11) 0.082(3) Uani 1 1 d .
C2 C 0.2302(8) 0.3585(7) 0.2465(14) 0.095(3) Uani 1 1 d .
H2 H 0.2723 0.3350 0.1860 0.113 Uiso 1 1 calc R
C3 C 0.2409(7) 0.4221(8) 0.2522(13) 0.113(4) Uani 1 1 d .
H3 H 0.2914 0.4420 0.2054 0.136 Uiso 1 1 calc R
C4 C 0.1743(7) 0.4587(4) 0.3304(12) 0.089(3) Uani 1 1 d .
H4 H 0.1777 0.5039 0.3297 0.107 Uiso 1 1 calc R
C5 C 0.1030(5) 0.4279(6) 0.4094(10) 0.067(2) Uani 1 1 d .
C6 C 0.0303(7) 0.4650(4) 0.4951(11) 0.083(3) Uani 1 1 d .
C7 C -0.0392(5) 0.4273(5) 0.5531(10) 0.082(3) Uani 1 1 d .
H7 H -0.0873 0.4493 0.6022 0.099 Uiso 1 1 calc R
C8 C -0.0461(7) 0.3588(5) 0.5468(11) 0.086(3) Uani 1 1 d .
H8 H -0.0954 0.3368 0.5916 0.104 Uiso 1 1 calc R
C9 C 0.0249(9) 0.3257(6) 0.4696(11) 0.089(3) Uani 1 1 d .
C10 C -0.0545(8) 0.2261(6) 0.5308(11) 0.111(3) Uani 1 1 d .
H10A H -0.1100 0.2394 0.4762 0.133 Uiso 1 1 calc R
H10B H -0.0617 0.2352 0.6445 0.133 Uiso 1 1 calc R
C11 C -0.0387(9) 0.1521(6) 0.5057(13) 0.126(4) Uani 1 1 d .
H11A H -0.0943 0.1290 0.5344 0.151 Uiso 1 1 calc R
H11B H -0.0274 0.1442 0.3926 0.151 Uiso 1 1 calc R
N1 N 0.1656(7) 0.3253(4) 0.3183(9) 0.084(2) Uani 1 1 d .
N2 N 0.0233(5) 0.2631(5) 0.4673(9) 0.100(3) Uani 1 1 d .
H2N H 0.0688 0.2415 0.4294 0.120 Uiso 1 1 d R
N3 N 0.2468(9) 0.1734(9) 0.2364(18) 0.146(6) Uani 1 1 d .
O1 O 0.0317(6) 0.1268(4) 0.5921(11) 0.150(3) Uani 1 1 d .
H1 H 0.0549 0.0967 0.5419 0.225 Uiso 1 1 calc R
O2 O 0.1867(7) 0.1895(4) 0.3368(12) 0.178(4) Uani 1 1 d .
H2A H 0.1825 0.2293 0.3397 0.266 Uiso 1 1 calc R
O3 O 0.2598(6) 0.1186(5) 0.2204(13) 0.183(5) Uani 1 1 d .
O4 O 0.2821(9) 0.2143(7) 0.1621(17) 0.185(6) Uani 1 1 d .
O5 O 0.1096(10) 0.0461(8) 0.397(2) 0.408(13) Uani 1 1 d .

loop_
_atom_site_aniso_label
_atom_site_aniso_U_11
_atom_site_aniso_U_22
_atom_site_aniso_U_33
_atom_site_aniso_U_23
_atom_site_aniso_U_13
_atom_site_aniso_U_12
C1 0.103(9) 0.101(8) 0.042(6) 0.005(6) -0.016(6) 0.001(7)
C2 0.074(8) 0.125(10) 0.085(8) -0.007(8) 0.005(6) 0.021(7)
C3 0.089(9) 0.168(12) 0.083(8) 0.022(9) 0.024(6) 0.013(9)
C4 0.095(7) 0.095(7) 0.078(7) 0.006(6) 0.004(7) 0.013(6)
C5 0.041(5) 0.113(8) 0.048(5) 0.007(5) 0.018(4) 0.007(6)
C6 0.076(6) 0.117(8) 0.056(6) 0.007(7) -0.029(6) 0.006(5)
C7 0.062(6) 0.126(9) 0.059(7) 0.013(6) 0.009(6) -0.009(6)
C8 0.099(7) 0.099(8) 0.062(7) -0.010(6) 0.024(6) -0.030(7)
C9 0.143(10) 0.065(7) 0.059(7) 0.009(6) -0.003(7) -0.044(8)
C10 0.145(9) 0.133(10) 0.056(6) -0.012(6) 0.002(7) -0.011(9)
C11 0.151(10) 0.174(13) 0.053(8) -0.016(7) -0.018(7) 0.005(9)
N1 0.092(6) 0.112(6) 0.049(5) -0.004(5) 0.004(4) 0.027(5)
N2 0.114(6) 0.121(8) 0.064(5) 0.006(5) 0.017(5) -0.039(6)
N3 0.122(11) 0.197(18) 0.120(12) -0.036(11) -0.009(8) 0.112(12)
O1 0.178(8) 0.157(8) 0.115(7) -0.007(5) -0.013(6) 0.032(6)
O2 0.203(9) 0.180(8) 0.149(9) -0.016(7) 0.035(8) 0.061(7)
O3 0.179(9) 0.162(8) 0.207(11) -0.076(8) -0.034(7) 0.080(7)
O4 0.179(10) 0.216(14) 0.161(12) -0.049(9) 0.023(9) 0.057(9)
O5 0.44(2) 0.51(3) 0.28(2) -0.108(17) -0.025(18) 0.29(2)

loop_
_atom_type_symbol
_atom_type_description
_atom_type_scat_dispersion_real
_atom_type_scat_dispersion_imag
_atom_type_scat_source
C C 0.0033 0.0016 'International Tables Vol C Tables 4.2.6.8 and 6.1.1.4'
H H 0.0000 0.0000 'International Tables Vol C Tables 4.2.6.8 and 6.1.1.4'
N N 0.0061 0.0033 'International Tables Vol C Tables 4.2.6.8 and 6.1.1.4'
O O 0.0106 0.0060 'International Tables Vol C Tables 4.2.6.8 and 6.1.1.4'

loop_
_geom_angle_atom_site_label_1
_geom_angle_atom_site_label_2
_geom_angle_atom_site_label_3
_geom_angle
_geom_angle_site_symmetry_1
_geom_angle_site_symmetry_3
C9 C1 C5 124.0(10) . .
C9 C1 N1 119.4(11) . .
C5 C1 N1 116.6(9) . .
N1 C2 C3 125.8(12) . .
N1 C2 H2 117.1 . .
C3 C2 H2 117.1 . .
C2 C3 C4 117.9(11) . .
C2 C3 H3 121.0 . .
C4 C3 H3 121.0 . .
C5 C4 C3 120.3(9) . .
C5 C4 H4 119.9 . .
C3 C4 H4 119.9 . .
C4 C5 C1 120.0(9) . .
C4 C5 C6 122.1(10) . .
C1 C5 C6 117.8(9) . .
C7 C6 C6 123.0(8) . 3_566
C7 C6 C5 114.3(9) . .
C6 C6 C5 122.5(8) 3_566 .
C6 C7 C8 127.1(9) . .
C6 C7 H7 116.4 . .
C8 C7 H7 116.4 . .
C9 C8 C7 116.6(9) . .
C9 C8 H8 121.7 . .
C7 C8 H8 121.7 . .
N2 C9 C1 121.4(12) . .
N2 C9 C8 118.6(11) . .
C1 C9 C8 119.9(10) . .
N2 C10 C11 110.1(10) . .
N2 C10 H10A 109.6 . .
C11 C10 H10A 109.6 . .
N2 C10 H10B 109.6 . .
C11 C10 H10B 109.6 . .
H10A C10 H10B 108.2 . .
O1 C11 C10 114.5(10) . .
O1 C11 H11A 108.6 . .
C10 C11 H11A 108.6 . .
O1 C11 H11B 108.6 . .
C10 C11 H11B 108.6 . .
H11A C11 H11B 107.6 . .
C2 N1 C1 119.2(9) . .
C9 N2 C10 121.8(10) . .
C9 N2 H2N 120.3 . .
C10 N2 H2N 117.9 . .
O3 N3 O4 124.9(18) . .
O3 N3 O2 116.7(18) . .
O4 N3 O2 118.3(19) . .
C11 O1 H1 109.5 . .
N3 O2 H2A 109.5 . .

loop_
_geom_bond_atom_site_label_1
_geom_bond_atom_site_label_2
_geom_bond_distance
_geom_bond_site_symmetry_2
C1 C9 1.358(13) .
C1 C5 1.405(11) .
C1 N1 1.438(11) .
C2 N1 1.310(12) .
C2 C3 1.316(12) .
C2 H2 0.9300 .
C3 C4 1.392(13) .
C3 H3 0.9300 .
C4 C5 1.387(10) .
C4 H4 0.9300 .
C5 C6 1.489(11) .
C6 C7 1.366(10) .
C6 C6 1.440(17) 3_566
C7 C8 1.411(10) .
C7 H7 0.9300 .
C8 C9 1.398(12) .
C8 H8 0.9300 .
C9 N2 1.286(10) .
C10 N2 1.466(11) .
C10 C11 1.551(12) .
C10 H10A 0.9700 .
C10 H10B 0.9700 .
C11 O1 1.359(12) .
C11 H11A 0.9700 .
C11 H11B 0.9700 .
N2 H2N 0.8597 .
N3 O3 1.148(15) .
N3 O4 1.163(16) .
N3 O2 1.259(13) .
O1 H1 0.8200 .
O2 H2A 0.8200 .
